data_1545413
loop_
_publ_author_name
'Zhao, Jin-Xin'
'Fan, Yao-Yue'
'Xu, Jin-Biao'
'Gan, Li-She'
'Xu, Cheng-Hui'
'Ding, Jian'
'Yue, Jian-Min'

_publ_section_title
;
 Diterpenoids and Lignans from Cephalotaxus fortunei.
;
_journal_issue 2
_journal_name_full 'Journal of natural products'
_journal_page_first 356
_journal_page_last 362
_journal_paper_doi 10.1021/acs.jnatprod.6b00802
_journal_volume 80
_journal_year 2017
_chemical_absolute_configuration rmad
_chemical_formula_moiety 'C19 H24 O5, H2 O'
_chemical_formula_sum 'C19 H26 O6'
_chemical_formula_weight 350.40
_chemical_name_systematic
;
 ?
;
_space_group_crystal_system orthorhombic
_space_group_IT_number 19
_space_group_name_Hall 'P 2ac 2ab'
_space_group_name_H-M_alt 'P 21 21 21'
_symmetry_space_group_name_Hall 'P 2ac 2ab'
_symmetry_space_group_name_H-M 'P 21 21 21'
_atom_sites_solution_hydrogens mixed
_atom_sites_solution_primary direct
_audit_creation_date 2016-01-25
_audit_creation_method
;
Olex2 1.2
(compiled 2014.07.22 svn.r2960 for OlexSys, GUI svn.r4862)
;
_cell_angle_alpha 90
_cell_angle_beta 90
_cell_angle_gamma 90
_cell_formula_units_Z 4
_cell_length_a 9.58670(10)
_cell_length_b 10.2119(2)
_cell_length_c 17.6325(3)
_cell_measurement_reflns_used 9165
_cell_measurement_temperature 130
_cell_measurement_theta_max 69.338
_cell_measurement_theta_min 5.005
_cell_volume 1726.19(5)
_computing_cell_refinement 'SAINT v7.68A (Bruker, 2009)'
_computing_data_reduction 'SAINT v7.68A (Bruker, 2009)'
_computing_molecular_graphics 'Olex2 (Dolomanov et al., 2009)'
_computing_publication_material 'Olex2 (Dolomanov et al., 2009)'
_computing_structure_refinement 'XL (Sheldrick, 2008)'
_computing_structure_solution 'XS (Sheldrick, 2008)'
_diffrn_ambient_temperature 130
_diffrn_measured_fraction_theta_full 0.966
_diffrn_measured_fraction_theta_max 0.950
_diffrn_measurement_device_type 'Bruker APEX-II CCD'
_diffrn_measurement_method '\f and \w scans'
_diffrn_radiation_monochromator graphite
_diffrn_radiation_type CuK\a
_diffrn_radiation_wavelength 1.54178
_diffrn_reflns_av_R_equivalents 0.0229
_diffrn_reflns_av_unetI/netI 0.0199
_diffrn_reflns_Laue_measured_fraction_full 0.966
_diffrn_reflns_Laue_measured_fraction_max 0.950
_diffrn_reflns_limit_h_max 11
_diffrn_reflns_limit_h_min -11
_diffrn_reflns_limit_k_max 11
_diffrn_reflns_limit_k_min -9
_diffrn_reflns_limit_l_max 20
_diffrn_reflns_limit_l_min -18
_diffrn_reflns_number 11580
_diffrn_reflns_point_group_measured_fraction_full 0.959
_diffrn_reflns_point_group_measured_fraction_max 0.937
_diffrn_reflns_theta_full 67.679
_diffrn_reflns_theta_max 69.701
_diffrn_reflns_theta_min 5.005
_diffrn_standards_number 0
_exptl_absorpt_coefficient_mu 0.822
_exptl_absorpt_correction_T_max 0.7532
_exptl_absorpt_correction_T_min 0.6247
_exptl_absorpt_correction_type multi-scan
_exptl_absorpt_process_details
;
SADABS-2008/1 (Bruker,2008) was used for absorption correction.
wR2(int) was 0.1197 before and 0.0363 after correction.
The Ratio of minimum to maximum transmission is 0.8294.
The \l/2 correction factor is 0.0015.
;
_exptl_crystal_colour colourless
_exptl_crystal_colour_primary colourless
_exptl_crystal_density_diffrn 1.348
_exptl_crystal_description block
_exptl_crystal_F_000 752
_exptl_crystal_size_max 0.2
_exptl_crystal_size_mid 0.15
_exptl_crystal_size_min 0.1
_refine_diff_density_max 0.322
_refine_diff_density_min -0.206
_refine_diff_density_rms 0.045
_refine_ls_abs_structure_details
;
 Flack x determined using 1253 quotients [(I+)-(I-)]/[(I+)+(I-)]
 (Parsons, Flack and Wagner, Acta Cryst. B69 (2013) 249-259).
;
_refine_ls_abs_structure_Flack 0.04(4)
_refine_ls_extinction_method none
_refine_ls_goodness_of_fit_ref 1.089
_refine_ls_hydrogen_treatment mixed
_refine_ls_matrix_type full
_refine_ls_number_parameters 238
_refine_ls_number_reflns 3050
_refine_ls_number_restraints 0
_refine_ls_restrained_S_all 1.089
_refine_ls_R_factor_all 0.0295
_refine_ls_R_factor_gt 0.0292
_refine_ls_shift/su_max 0.000
_refine_ls_shift/su_mean 0.000
_refine_ls_structure_factor_coef Fsqd
_refine_ls_weighting_details 'w=1/[\s^2^(Fo^2^)+(0.0476P)^2^+0.2733P] where P=(Fo^2^+2Fc^2^)/3'
_refine_ls_weighting_scheme calc
_refine_ls_wR_factor_gt 0.0758
_refine_ls_wR_factor_ref 0.0761
_reflns_Friedel_coverage 0.711
_reflns_Friedel_fraction_full 0.949
_reflns_Friedel_fraction_max 0.919
_reflns_number_gt 3021
_reflns_number_total 3050
_reflns_threshold_expression 'I > 2\s(I)'
_cod_data_source_file np6b00802_si_002.cif
_cod_data_source_block cu_dm16048_0m
_cod_database_code 1545413
_shelxl_version_number 2014-3
_shelx_space_group_comment
;
The symmetry employed for this shelxl refinement is uniquely defined
by the following loop, which should always be used as a source of
symmetry information in preference to the above space-group names.
They are only intended as comments.
;
_olex2_refinement_description
;
1. Fixed Uiso
 At 1.2 times of:
  All C(H) groups, All C(H,H) groups
 At 1.5 times of:
  All C(H,H,H) groups, All O(H) groups
2.a Ternary CH refined with riding coordinates:
 C1(H1A), C2(H2), C3(H3), C4(H4A), C8(H8), C10(H10), C12(H12), C14(H14)
2.b Secondary CH2 refined with riding coordinates:
 C6(H6A,H6B), C7(H7A,H7B), C13(H13A,H13B), C15(H15A,H15B)
2.c Idealised Me refined as rotating group:
 C16(H16A,H16B,H16C), C19(H19A,H19B,H19C)
2.d Idealised tetrahedral OH refined as rotating group:
 O1(H1), O4(H4)
;
_olex2_submission_special_instructions 'No special instructions were received'

loop_
_space_group_symop_operation_xyz
'x, y, z'
'-x+1/2, -y, z+1/2'
'x+1/2, -y+1/2, -z'
'-x, y+1/2, -z+1/2'

loop_
_atom_site_label
_atom_site_type_symbol
_atom_site_fract_x
_atom_site_fract_y
_atom_site_fract_z
_atom_site_U_iso_or_equiv
_atom_site_adp_type
_atom_site_occupancy
_atom_site_site_symmetry_order
_atom_site_calc_flag
_atom_site_refinement_flags_posn
O1 O 0.45374(14) 0.40404(14) 0.28203(9) 0.0304(3) Uani 1 1 d .
H1 H 0.5391 0.4075 0.2927 0.046 Uiso 1 1 calc GR
O2 O 0.22680(15) 0.67149(13) 0.22608(7) 0.0245(3) Uani 1 1 d .
O3 O 0.13315(14) 0.82281(13) 0.29996(8) 0.0260(3) Uani 1 1 d .
O4 O 0.19902(17) 0.06108(15) 0.53316(7) 0.0331(3) Uani 1 1 d .
H4 H 0.2061 0.0731 0.5801 0.050 Uiso 1 1 calc GR
O5 O 0.21920(15) 0.22844(13) 0.20449(7) 0.0248(3) Uani 1 1 d .
C1 C 0.15605(18) 0.44842(18) 0.24516(9) 0.0193(4) Uani 1 1 d .
H1A H 0.0816 0.4600 0.2060 0.023 Uiso 1 1 calc R
C2 C 0.27974(19) 0.53668(18) 0.22567(10) 0.0224(4) Uani 1 1 d .
H2 H 0.3165 0.5142 0.1742 0.027 Uiso 1 1 calc R
C3 C 0.39674(18) 0.53212(19) 0.28337(11) 0.0242(4) Uani 1 1 d .
H3 H 0.4707 0.5960 0.2681 0.029 Uiso 1 1 calc R
C4 C 0.33965(18) 0.57108(18) 0.36223(10) 0.0211(4) Uani 1 1 d .
H4A H 0.3452 0.4918 0.3954 0.025 Uiso 1 1 calc R
C5 C 0.18289(18) 0.60855(18) 0.35491(10) 0.0190(4) Uani 1 1 d .
C6 C 0.1123(2) 0.64514(19) 0.42945(11) 0.0244(4) Uani 1 1 d .
H6A H 0.0129 0.6659 0.4202 0.029 Uiso 1 1 calc R
H6B H 0.1576 0.7238 0.4512 0.029 Uiso 1 1 calc R
C7 C 0.1237(2) 0.5302(2) 0.48562(11) 0.0266(4) Uani 1 1 d .
H7A H 0.0664 0.5515 0.5307 0.032 Uiso 1 1 calc R
H7B H 0.2219 0.5243 0.5027 0.032 Uiso 1 1 calc R
C8 C 0.07853(19) 0.39256(19) 0.45622(10) 0.0214(4) Uani 1 1 d .
H8 H -0.0247 0.3843 0.4628 0.026 Uiso 1 1 calc R
C9 C 0.11218(17) 0.37432(18) 0.37320(10) 0.0177(4) Uani 1 1 d .
C10 C 0.10019(18) 0.49183(17) 0.32209(10) 0.0188(4) Uani 1 1 d .
H10 H -0.0002 0.5168 0.3169 0.023 Uiso 1 1 calc R
C11 C 0.15434(17) 0.26692(18) 0.33497(10) 0.0175(4) Uani 1 1 d .
C12 C 0.16370(19) 0.12724(17) 0.36005(10) 0.0192(4) Uani 1 1 d .
H12 H 0.1323 0.0740 0.3156 0.023 Uiso 1 1 calc R
C13 C 0.05938(19) 0.09714(19) 0.42381(10) 0.0230(4) Uani 1 1 d .
H13A H -0.0321 0.1344 0.4092 0.028 Uiso 1 1 calc R
H13B H 0.0480 0.0009 0.4269 0.028 Uiso 1 1 calc R
C14 C 0.0959(2) 0.1476(2) 0.50292(11) 0.0249(4) Uani 1 1 d .
H14 H 0.0106 0.1412 0.5353 0.030 Uiso 1 1 calc R
C15 C 0.1492(2) 0.28895(19) 0.50631(10) 0.0239(4) Uani 1 1 d .
H15A H 0.2496 0.2877 0.4932 0.029 Uiso 1 1 calc R
H15B H 0.1421 0.3188 0.5596 0.029 Uiso 1 1 calc R
C16 C 0.3146(2) 0.0844(2) 0.37560(10) 0.0240(4) Uani 1 1 d .
H16A H 0.3521 0.1349 0.4183 0.036 Uiso 1 1 calc GR
H16B H 0.3716 0.1002 0.3304 0.036 Uiso 1 1 calc GR
H16C H 0.3163 -0.0091 0.3881 0.036 Uiso 1 1 calc GR
C18 C 0.17660(18) 0.71193(18) 0.29403(10) 0.0204(4) Uani 1 1 d .
C19 C 0.4284(2) 0.6777(2) 0.39919(12) 0.0317(5) Uani 1 1 d .
H19A H 0.4232 0.7579 0.3687 0.047 Uiso 1 1 calc GR
H19B H 0.5255 0.6483 0.4022 0.047 Uiso 1 1 calc GR
H19C H 0.3933 0.6954 0.4504 0.047 Uiso 1 1 calc GR
C20 C 0.18485(17) 0.30298(18) 0.25565(10) 0.0181(3) Uani 1 1 d .
O6 O 0.72589(13) 0.46585(14) 0.31233(7) 0.0222(3) Uani 1 1 d .
H6C H 0.782(3) 0.423(3) 0.2789(15) 0.036(7) Uiso 1 1 d .
H6D H 0.739(4) 0.551(3) 0.3036(19) 0.061(9) Uiso 1 1 d .

loop_
_atom_site_aniso_label
_atom_site_aniso_U_11
_atom_site_aniso_U_22
_atom_site_aniso_U_33
_atom_site_aniso_U_23
_atom_site_aniso_U_13
_atom_site_aniso_U_12
O1 0.0180(6) 0.0213(8) 0.0519(9) -0.0054(6) 0.0017(6) 0.0031(5)
O2 0.0319(7) 0.0172(7) 0.0245(7) 0.0036(5) 0.0033(5) 0.0012(5)
O3 0.0250(7) 0.0163(7) 0.0368(7) 0.0017(5) 0.0017(5) 0.0028(5)
O4 0.0482(9) 0.0307(8) 0.0205(6) 0.0048(6) -0.0009(6) 0.0086(7)
O5 0.0346(7) 0.0206(7) 0.0192(6) -0.0016(5) 0.0029(5) 0.0008(6)
C1 0.0207(8) 0.0190(10) 0.0182(8) 0.0014(7) -0.0017(7) 0.0003(7)
C2 0.0268(9) 0.0161(9) 0.0242(9) 0.0014(7) 0.0067(7) 0.0003(7)
C3 0.0184(8) 0.0191(10) 0.0350(10) -0.0017(8) 0.0054(8) -0.0015(7)
C4 0.0180(8) 0.0182(10) 0.0273(9) 0.0000(7) -0.0027(7) 0.0009(7)
C5 0.0187(8) 0.0169(9) 0.0213(8) 0.0001(7) 0.0004(6) 0.0012(7)
C6 0.0286(9) 0.0184(10) 0.0261(9) -0.0026(7) 0.0049(7) 0.0016(7)
C7 0.0353(10) 0.0227(10) 0.0218(9) -0.0034(7) 0.0061(8) 0.0008(8)
C8 0.0208(8) 0.0225(10) 0.0208(9) -0.0014(7) 0.0059(7) -0.0005(7)
C9 0.0119(7) 0.0201(10) 0.0210(9) 0.0009(7) 0.0005(6) -0.0024(6)
C10 0.0150(8) 0.0186(9) 0.0227(9) 0.0000(7) -0.0001(7) 0.0008(6)
C11 0.0135(7) 0.0202(9) 0.0188(8) 0.0001(7) -0.0013(6) -0.0024(7)
C12 0.0226(9) 0.0177(9) 0.0174(8) 0.0003(6) -0.0003(7) -0.0014(7)
C13 0.0240(9) 0.0199(10) 0.0250(9) 0.0031(7) 0.0017(7) -0.0040(7)
C14 0.0279(9) 0.0244(10) 0.0224(9) 0.0046(7) 0.0046(7) 0.0009(8)
C15 0.0273(10) 0.0284(11) 0.0161(8) -0.0003(7) 0.0022(7) -0.0001(8)
C16 0.0246(9) 0.0246(10) 0.0228(9) 0.0010(7) -0.0005(7) 0.0036(7)
C18 0.0166(8) 0.0181(10) 0.0264(9) 0.0017(7) -0.0011(7) -0.0012(7)
C19 0.0251(10) 0.0297(12) 0.0402(12) -0.0064(9) -0.0063(8) -0.0020(8)
C20 0.0171(8) 0.0181(9) 0.0191(8) 0.0000(7) -0.0021(6) -0.0014(6)
O6 0.0223(6) 0.0203(7) 0.0240(6) -0.0001(5) 0.0025(5) -0.0013(5)

loop_
_atom_type_symbol
_atom_type_description
_atom_type_scat_dispersion_real
_atom_type_scat_dispersion_imag
_atom_type_scat_source
C C 0.0181 0.0091 'International Tables Vol C Tables 4.2.6.8 and 6.1.1.4'
H H 0.0000 0.0000 'International Tables Vol C Tables 4.2.6.8 and 6.1.1.4'
O O 0.0492 0.0322 'International Tables Vol C Tables 4.2.6.8 and 6.1.1.4'

loop_
_geom_angle_atom_site_label_1
_geom_angle_atom_site_label_2
_geom_angle_atom_site_label_3
_geom_angle
C18 O2 C2 114.39(13)
C10 C1 C2 107.52(14)
C20 C1 C2 117.52(15)
C20 C1 C10 103.85(14)
O2 C2 C1 106.49(14)
O2 C2 C3 106.36(14)
C3 C2 C1 113.91(14)
O1 C3 C2 107.61(15)
O1 C3 C4 112.88(16)
C2 C3 C4 109.51(14)
C3 C4 C5 109.30(14)
C19 C4 C3 111.72(16)
C19 C4 C5 113.43(16)
C6 C5 C4 114.67(15)
C6 C5 C10 106.52(14)
C10 C5 C4 109.70(15)
C18 C5 C4 105.67(14)
C18 C5 C6 115.13(15)
C18 C5 C10 104.67(14)
C5 C6 C7 109.65(15)
C6 C7 C8 116.97(16)
C9 C8 C7 111.95(15)
C9 C8 C15 112.21(15)
C15 C8 C7 107.90(15)
C10 C9 C8 117.76(16)
C11 C9 C8 130.42(17)
C11 C9 C10 111.82(15)
C1 C10 C5 112.19(14)
C9 C10 C1 105.92(14)
C9 C10 C5 110.60(14)
C9 C11 C12 130.18(16)
C9 C11 C20 109.28(16)
C20 C11 C12 120.41(16)
C11 C12 C13 111.60(15)
C11 C12 C16 112.38(16)
C16 C12 C13 115.19(14)
C14 C13 C12 116.85(15)
O4 C14 C13 106.90(16)
O4 C14 C15 109.68(16)
C13 C14 C15 115.44(15)
C14 C15 C8 118.63(15)
O2 C18 C5 113.70(15)
O3 C18 O2 118.89(16)
O3 C18 C5 127.40(17)
O5 C20 C1 124.43(16)
O5 C20 C11 126.59(17)
C11 C20 C1 108.83(15)

loop_
_geom_bond_atom_site_label_1
_geom_bond_atom_site_label_2
_geom_bond_distance
O1 C3 1.418(2)
O2 C2 1.467(2)
O2 C18 1.356(2)
O3 C18 1.211(2)
O4 C14 1.429(2)
O5 C20 1.225(2)
C1 C2 1.529(2)
C1 C10 1.524(2)
C1 C20 1.522(3)
C2 C3 1.515(3)
C3 C4 1.546(3)
C4 C5 1.556(2)
C4 C19 1.528(3)
C5 C6 1.525(2)
C5 C10 1.544(2)
C5 C18 1.507(2)
C6 C7 1.539(3)
C7 C8 1.560(3)
C8 C9 1.511(2)
C8 C15 1.536(3)
C9 C10 1.505(2)
C9 C11 1.349(3)
C11 C12 1.496(2)
C11 C20 1.475(2)
C12 C13 1.536(2)
C12 C16 1.536(3)
C13 C14 1.528(3)
C14 C15 1.533(3)

loop_
_geom_hbond_atom_site_label_D
_geom_hbond_atom_site_label_H
_geom_hbond_atom_site_label_A
_geom_hbond_distance_DH
_geom_hbond_distance_HA
_geom_hbond_distance_DA
_geom_hbond_angle_DHA
_geom_hbond_site_symmetry_A
O1 H1 O6 0.84 1.92 2.7369(18) 164.2 .
O4 H4 O6 0.84 1.95 2.7503(18) 159.8 3_456
O6 H6C O3 0.91(3) 1.91(3) 2.807(2) 169(2) 4_645
O6 H6D O5 0.89(4) 1.86(4) 2.7488(19) 173(3) 4_655

loop_
_geom_torsion_atom_site_label_1
_geom_torsion_atom_site_label_2
_geom_torsion_atom_site_label_3
_geom_torsion_atom_site_label_4
_geom_torsion
O1 C3 C4 C5 -122.66(16)
O1 C3 C4 C19 110.98(18)
O2 C2 C3 O1 -177.70(13)
O2 C2 C3 C4 59.26(18)
O4 C14 C15 C8 161.64(15)
C1 C2 C3 O1 65.32(19)
C1 C2 C3 C4 -57.7(2)
C2 O2 C18 O3 178.62(16)
C2 O2 C18 C5 -1.2(2)
C2 C1 C10 C5 0.44(19)
C2 C1 C10 C9 -120.32(15)
C2 C1 C20 O5 -68.4(2)
C2 C1 C20 C11 115.76(16)
C2 C3 C4 C5 -2.8(2)
C2 C3 C4 C19 -129.16(17)
C3 C4 C5 C6 178.21(16)
C3 C4 C5 C10 58.42(18)
C3 C4 C5 C18 -53.90(19)
C4 C5 C6 C7 -58.3(2)
C4 C5 C10 C1 -57.82(18)
C4 C5 C10 C9 60.19(18)
C4 C5 C18 O2 59.08(19)
C4 C5 C18 O3 -120.74(19)
C5 C6 C7 C8 -50.3(2)
C6 C5 C10 C1 177.53(14)
C6 C5 C10 C9 -64.46(17)
C6 C5 C18 O2 -173.31(15)
C6 C5 C18 O3 6.9(3)
C6 C7 C8 C9 34.2(2)
C6 C7 C8 C15 158.12(16)
C7 C8 C9 C10 -35.0(2)
C7 C8 C9 C11 144.24(18)
C7 C8 C15 C14 165.15(16)
C8 C9 C10 C1 173.55(14)
C8 C9 C10 C5 51.77(19)
C8 C9 C11 C12 9.0(3)
C8 C9 C11 C20 -175.19(17)
C9 C8 C15 C14 -71.1(2)
C9 C11 C12 C13 26.5(3)
C9 C11 C12 C16 -104.7(2)
C9 C11 C20 O5 -176.37(17)
C9 C11 C20 C1 -0.68(19)
C10 C1 C2 O2 -58.03(17)
C10 C1 C2 C3 58.88(18)
C10 C1 C20 O5 173.01(16)
C10 C1 C20 C11 -2.80(18)
C10 C5 C6 C7 63.25(19)
C10 C5 C18 O2 -56.73(17)
C10 C5 C18 O3 123.46(19)
C10 C9 C11 C12 -171.72(17)
C10 C9 C11 C20 4.07(19)
C11 C9 C10 C1 -5.81(19)
C11 C9 C10 C5 -127.59(15)
C11 C12 C13 C14 -75.8(2)
C12 C11 C20 O5 -0.1(3)
C12 C11 C20 C1 175.59(15)
C12 C13 C14 O4 -77.5(2)
C12 C13 C14 C15 44.8(2)
C13 C14 C15 C8 40.8(2)
C15 C8 C9 C10 -156.47(15)
C15 C8 C9 C11 22.7(3)
C16 C12 C13 C14 54.0(2)
C18 O2 C2 C1 61.88(18)
C18 O2 C2 C3 -59.95(18)
C18 C5 C6 C7 178.78(15)
C18 C5 C10 C1 55.15(17)
C18 C5 C10 C9 173.16(14)
C19 C4 C5 C6 -56.4(2)
C19 C4 C5 C10 -176.20(15)
C19 C4 C5 C18 71.48(19)
C20 C1 C2 O2 -174.61(14)
C20 C1 C2 C3 -57.7(2)
C20 C1 C10 C5 125.67(15)
C20 C1 C10 C9 4.91(17)
C20 C11 C12 C13 -148.89(15)
C20 C11 C12 C16 79.95(19)
